data_4003396
loop_
_publ_author_name
'Shao, Zhichao'
'Huang, Chao'
'Dang, Jian'
'Wu, Qiong'
'Liu, Yeye'
'Ding, Jie'
'Hou, Hongwei'

_publ_section_title
;
 Modulation of Magnetic Behavior and Hg2+ Removal by Solvent-Assisted
 Linker Exchange Based on a Water-Stable 3D MOF
;
_journal_issue 21
_journal_name_full 'Chemistry of Materials'
_journal_page_first 7979
_journal_paper_doi 10.1021/acs.chemmater.8b03621
_journal_volume 30
_journal_year 2018
_chemical_formula_moiety 'C19 H24 N3 Ni1.50 O13'
_chemical_formula_sum 'C19 H24 N3 Ni1.5 O13'
_chemical_formula_weight 590.48
_space_group_IT_number 15
_space_group_name_Hall '-C 2yc'
_space_group_name_H-M_alt 'C 1 2/c 1'
_symmetry_cell_setting monoclinic
_symmetry_space_group_name_H-M 'C 1 2/c 1'
_atom_sites_solution_hydrogens geom
_atom_sites_solution_primary direct
_atom_sites_solution_secondary difmap
_audit_creation_method SHELXL-97
_cell_angle_alpha 90.00
_cell_angle_beta 128.843(2)
_cell_angle_gamma 90.00
_cell_formula_units_Z 8
_cell_length_a 28.835(2)
_cell_length_b 10.0088(6)
_cell_length_c 21.924(3)
_cell_measurement_reflns_used 9297
_cell_measurement_temperature 273(2)
_cell_measurement_theta_max 27.57
_cell_measurement_theta_min 2.39
_cell_volume 4928.2(8)
_computing_cell_refinement 'Bruker SAINT'
_computing_data_collection 'Bruker D8 VENTURE'
_computing_data_reduction 'Bruker SAINT'
_computing_structure_refinement 'SHELXL-97 (Sheldrick, 1997)'
_computing_structure_solution 'SHELXS-97 (Sheldrick, 1990)'
_diffrn_ambient_temperature 273(2)
_diffrn_measured_fraction_theta_full 0.998
_diffrn_measured_fraction_theta_max 0.998
_diffrn_measurement_device_type 'Bruker D8 VENTURE PHOTON'
_diffrn_measurement_method '\f and \w scans'
_diffrn_radiation_monochromator graphite
_diffrn_radiation_source 'fine-focus sealed tube'
_diffrn_radiation_type MoK\a
_diffrn_radiation_wavelength 0.71073
_diffrn_reflns_av_R_equivalents 0.0299
_diffrn_reflns_av_sigmaI/netI 0.0163
_diffrn_reflns_limit_h_max 34
_diffrn_reflns_limit_h_min -34
_diffrn_reflns_limit_k_max 12
_diffrn_reflns_limit_k_min -12
_diffrn_reflns_limit_l_max 26
_diffrn_reflns_limit_l_min -26
_diffrn_reflns_number 41045
_diffrn_reflns_theta_full 25.50
_diffrn_reflns_theta_max 25.50
_diffrn_reflns_theta_min 2.24
_exptl_absorpt_coefficient_mu 1.229
_exptl_absorpt_correction_T_max 0.8974
_exptl_absorpt_correction_T_min 0.8566
_exptl_absorpt_correction_type multi-scan
_exptl_absorpt_process_details 'SADABS(Bruker 2000)'
_exptl_crystal_colour green
_exptl_crystal_density_diffrn 1.592
_exptl_crystal_density_method 'not measured'
_exptl_crystal_description block
_exptl_crystal_F_000 2440
_exptl_crystal_size_max 0.13
_exptl_crystal_size_mid 0.12
_exptl_crystal_size_min 0.09
_refine_diff_density_max 2.372
_refine_diff_density_min -0.912
_refine_diff_density_rms 0.203
_refine_ls_extinction_method none
_refine_ls_goodness_of_fit_ref 1.097
_refine_ls_hydrogen_treatment mixed
_refine_ls_matrix_type full
_refine_ls_number_parameters 337
_refine_ls_number_reflns 4583
_refine_ls_number_restraints 39
_refine_ls_restrained_S_all 1.128
_refine_ls_R_factor_all 0.0691
_refine_ls_R_factor_gt 0.0608
_refine_ls_shift/su_max 0.064
_refine_ls_shift/su_mean 0.004
_refine_ls_structure_factor_coef Fsqd
_refine_ls_weighting_details 'calc w=1/[\s^2^(Fo^2^)+(0.1389P)^2^+40.4919P] where P=(Fo^2^+2Fc^2^)/3'
_refine_ls_weighting_scheme calc
_refine_ls_wR_factor_gt 0.2025
_refine_ls_wR_factor_ref 0.2186
_reflns_number_gt 4138
_reflns_number_total 4583
_reflns_threshold_expression >2sigma(I)
_cod_data_source_file cm8b03621_si_003.cif
_cod_data_source_block b
_cod_depositor_comments
;
The following automatic conversions were performed:

data item '_symmetry_cell_setting' value 'Monoclinic' was changed to
'monoclinic' in accordance with the
/home/saulius/struct/COD-crude-data/automatic-downloads/DataCite-retrospective/ACS/depositions/lib/dictionaries/cif_core.dic
dictionary named 'cif_core.dic' version 2.4.2 last updated on
2011-04-26.

Automatic conversion script
Id: cif_fix_values 6909 2019-04-08 15:41:33Z antanas 
;
_cod_original_cell_volume 4928.0(7)
_cod_original_sg_symbol_H-M 'C2/c  '
_cod_original_formula_sum 'C19 H24 N3 Ni1.50 O13'
_cod_database_code 4003396

loop_
_symmetry_equiv_pos_as_xyz
'x, y, z'
'-x, y, -z+1/2'
'x+1/2, y+1/2, z'
'-x+1/2, y+1/2, -z+1/2'
'-x, -y, -z'
'x, -y, z-1/2'
'-x+1/2, -y+1/2, -z'
'x+1/2, -y+1/2, z-1/2'

loop_
_atom_site_label
_atom_site_type_symbol
_atom_site_fract_x
_atom_site_fract_y
_atom_site_fract_z
_atom_site_U_iso_or_equiv
_atom_site_adp_type
_atom_site_occupancy
_atom_site_symmetry_multiplicity
_atom_site_calc_flag
_atom_site_refinement_flags
Ni1 Ni 0.150821(10) 0.90227(3) 0.078888(13) 0.01900(8) Uani 1 1 d .
Ni2 Ni 0.5000 1.0000 0.5000 0.01702(10) Uani 1 2 d S
O9 O 0.25850(12) 0.9088(4) 0.43583(17) 0.181(2) Uani 1 1 d GU
O8 O 0.00102(13) 0.8893(4) 0.08919(18) 0.0831(12) Uani 1 1 d GDU
H8A H -0.0058 0.8112 0.0699 0.125 Uiso 1 1 d GD
H8B H 0.0227 0.8767 0.1383 0.125 Uiso 1 1 d GD
O1 O 0.33842(6) 1.22230(16) 0.37096(8) 0.0243(5) Uani 1 1 d .
O2 O 0.42832(6) 1.13048(16) 0.44678(8) 0.0233(4) Uani 1 1 d .
O3 O 0.37575(7) 0.89245(19) 0.50391(9) 0.0343(5) Uani 1 1 d .
O4 O 0.45231(6) 0.84933(16) 0.50572(8) 0.0243(4) Uani 1 1 d .
O5 O 0.35306(7) 0.61338(17) 0.43737(9) 0.0301(5) Uani 1 1 d .
O6 O 0.33316(6) 0.52485(16) 0.33246(8) 0.0259(5) Uani 1 1 d .
O7 O 0.06048(7) 0.9064(2) 0.02602(11) 0.0425(6) Uani 1 1 d .
O11 O 0.4077(3) 0.2278(7) 0.1364(3) 0.183(2) Uani 1 1 d U
O12 O 0.1806(3) 0.8744(6) 0.3001(3) 0.379(4) Uani 1 1 d GU
H12A H 0.1842 0.8472 0.2665 0.569 Uiso 1 1 d G
H12B H 0.1651 0.9518 0.2874 0.569 Uiso 1 1 d G
O10 O 0.2367(4) 0.6301(7) 0.4307(4) 0.186(2) Uani 1 1 d GDU
H10A H 0.2275 0.5628 0.4481 0.223 Uiso 1 1 d RD
H10B H 0.2709 0.6543 0.4781 0.223 Uiso 1 1 d RD
O15 O 0.26857(18) 0.6714(7) 0.0724(3) 0.207(3) Uani 1 1 d D
H15A H 0.2435(3) 0.6186(19) 0.0696(6) 0.310 Uiso 1 1 d D
H15B H 0.2722(4) 0.650(3) 0.0376(5) 0.310 Uiso 1 1 d D
N1 N 0.37252(8) 0.6682(2) 0.02585(10) 0.0254(5) Uani 1 1 d .
N2 N 0.47339(7) 0.9253(2) 0.39272(9) 0.0216(5) Uani 1 1 d .
N3 N 0.24377(8) 0.89785(19) 0.13437(10) 0.0232(5) Uani 1 1 d .
H3A H 0.2508 0.8263 0.1164 0.028 Uiso 1 1 calc R
H3B H 0.2526 0.9712 0.1197 0.028 Uiso 1 1 calc R
C1 C 0.36982(12) 0.7974(3) 0.03712(13) 0.0377(8) Uani 1 1 d .
H1 H 0.3536 0.8554 -0.0049 0.045 Uiso 1 1 calc R
C2 C 0.39534(12) 0.5867(3) 0.08688(14) 0.0381(8) Uani 1 1 d .
H2 H 0.3971 0.4957 0.0801 0.046 Uiso 1 1 calc R
C3 C 0.41637(12) 0.6325(3) 0.15967(14) 0.0399(8) Uani 1 1 d .
H3 H 0.4328 0.5727 0.2010 0.048 Uiso 1 1 calc R
C4 C 0.38979(12) 0.8501(3) 0.10811(13) 0.0396(8) Uani 1 1 d .
H4 H 0.3875 0.9417 0.1131 0.047 Uiso 1 1 calc R
C5 C 0.41306(9) 0.7673(3) 0.17146(12) 0.0278(6) Uani 1 1 d .
C6 C 0.43403(9) 0.8206(3) 0.24829(11) 0.0252(6) Uani 1 1 d .
C7 C 0.44531(11) 0.9571(3) 0.26509(12) 0.0337(7) Uani 1 1 d .
H7A H 0.4399 1.0162 0.2283 0.040 Uiso 1 1 calc R
C8 C 0.44357(10) 0.7396(3) 0.30630(12) 0.0300(7) Uani 1 1 d .
H8 H 0.4369 0.6481 0.2980 0.036 Uiso 1 1 calc R
C9 C 0.46288(10) 0.7944(3) 0.37643(12) 0.0286(7) Uani 1 1 d .
H9 H 0.4689 0.7376 0.4144 0.034 Uiso 1 1 calc R
C10 C 0.46473(11) 1.0033(3) 0.33758(13) 0.0313(7) Uani 1 1 d .
H10 H 0.4721 1.0942 0.3479 0.038 Uiso 1 1 calc R
C11 C 0.39779(8) 0.8724(2) 0.47099(11) 0.0200(6) Uani 1 1 d .
C12 C 0.34030(8) 0.6267(2) 0.37117(11) 0.0205(6) Uani 1 1 d .
C13 C 0.30783(8) 1.0078(2) 0.26278(11) 0.0204(6) Uani 1 1 d .
H13 H 0.2992 1.0904 0.2384 0.024 Uiso 1 1 calc R
C14 C 0.35654(8) 0.8778(2) 0.38213(11) 0.0172(5) Uani 1 1 d .
C15 C 0.34544(8) 0.9998(2) 0.34429(11) 0.0178(6) Uani 1 1 d .
C16 C 0.29516(8) 0.7695(2) 0.25538(11) 0.0205(6) Uani 1 1 d .
H16 H 0.2789 0.6917 0.2258 0.025 Uiso 1 1 calc R
C17 C 0.33088(8) 0.7625(2) 0.33586(11) 0.0189(6) Uani 1 1 d .
C18 C 0.28315(8) 0.8924(2) 0.21788(11) 0.0197(6) Uani 1 1 d .
C23 C 0.37339(8) 1.1266(2) 0.39097(11) 0.0180(5) Uani 1 1 d .

loop_
_atom_site_aniso_label
_atom_site_aniso_U_11
_atom_site_aniso_U_22
_atom_site_aniso_U_33
_atom_site_aniso_U_23
_atom_site_aniso_U_13
_atom_site_aniso_U_12
Ni1 0.02371(10) 0.00942(13) 0.01367(9) -0.00122(8) 0.00678(7) -0.00017(9)
Ni2 0.01766(12) 0.01320(18) 0.01107(11) -0.00170(11) 0.00459(9) 0.00152(12)
O9 0.153(2) 0.242(5) 0.175(3) 0.011(3) 0.1150(17) 0.000(3)
O8 0.0700(14) 0.0588(16) 0.0746(15) -0.0126(13) 0.0231(11) 0.0030(13)
O1 0.0228(5) 0.0123(7) 0.0223(5) 0.0000(5) 0.0067(4) 0.0056(5)
O2 0.0199(5) 0.0142(7) 0.0215(5) -0.0031(5) 0.0060(4) 0.0007(5)
O3 0.0453(6) 0.0328(10) 0.0314(6) -0.0023(6) 0.0272(4) 0.0009(6)
O4 0.0241(5) 0.0189(8) 0.0163(5) 0.0034(5) 0.0061(4) -0.0016(6)
O5 0.0449(7) 0.0136(7) 0.0199(5) 0.0003(5) 0.0145(4) -0.0019(6)
O6 0.0379(6) 0.0128(7) 0.0210(5) 0.0021(5) 0.0155(4) 0.0016(6)
O7 0.0249(6) 0.0400(11) 0.0435(8) -0.0074(8) 0.0122(6) 0.0021(7)
O11 0.274(3) 0.158(4) 0.127(2) -0.021(2) 0.1305(17) 0.003(3)
O12 0.384(5) 0.393(6) 0.381(5) 0.002(5) 0.250(3) -0.024(5)
O10 0.231(3) 0.178(4) 0.178(2) -0.048(2) 0.1424(16) 0.032(3)
O15 0.134(2) 0.277(6) 0.222(3) -0.114(3) 0.1176(18) -0.003(3)
N1 0.0315(7) 0.0192(9) 0.0168(6) -0.0031(6) 0.0109(5) -0.0004(7)
N2 0.0202(6) 0.0219(9) 0.0158(6) -0.0035(6) 0.0081(4) 0.0008(6)
N3 0.0270(6) 0.0182(9) 0.0170(6) -0.0001(6) 0.0102(4) -0.0026(6)
C1 0.0641(11) 0.0213(12) 0.0226(8) -0.0011(8) 0.0248(7) -0.0006(10)
C2 0.0593(12) 0.0196(12) 0.0228(8) -0.0031(8) 0.0196(7) 0.0019(10)
C3 0.0587(11) 0.0292(13) 0.0215(8) 0.0016(9) 0.0201(7) 0.0055(11)
C4 0.0673(11) 0.0222(12) 0.0272(8) -0.0047(8) 0.0287(7) -0.0026(10)
C5 0.0296(8) 0.0272(12) 0.0199(7) -0.0029(8) 0.0124(5) -0.0008(9)
C6 0.0243(7) 0.0261(11) 0.0183(7) -0.0053(8) 0.0101(5) -0.0025(8)
C7 0.0508(10) 0.0239(12) 0.0179(7) -0.0022(8) 0.0175(6) -0.0044(10)
C8 0.0418(9) 0.0194(11) 0.0242(7) -0.0041(8) 0.0185(6) -0.0016(9)
C9 0.0385(8) 0.0214(11) 0.0220(7) 0.0004(8) 0.0170(6) 0.0029(9)
C10 0.0435(9) 0.0224(12) 0.0192(8) -0.0037(8) 0.0154(6) -0.0034(9)
C11 0.0271(7) 0.0097(9) 0.0189(7) -0.0011(7) 0.0124(5) -0.0029(7)
C12 0.0195(7) 0.0124(9) 0.0187(7) -0.0005(7) 0.0067(5) -0.0041(7)
C13 0.0204(7) 0.0123(10) 0.0202(7) 0.0016(7) 0.0088(5) 0.0000(7)
C14 0.0173(6) 0.0109(9) 0.0179(6) -0.0007(6) 0.0083(5) -0.0006(7)
C15 0.0152(6) 0.0123(10) 0.0193(7) -0.0006(6) 0.0076(5) 0.0002(6)
C16 0.0215(7) 0.0107(9) 0.0209(7) -0.0019(7) 0.0092(5) -0.0025(7)
C17 0.0185(6) 0.0122(9) 0.0166(7) 0.0001(7) 0.0064(5) -0.0007(7)
C18 0.0172(6) 0.0165(10) 0.0170(7) 0.0015(7) 0.0067(5) -0.0018(7)
C23 0.0198(6) 0.0110(9) 0.0165(6) 0.0004(7) 0.0081(5) 0.0001(7)

loop_
_atom_type_symbol
_atom_type_description
_atom_type_scat_dispersion_real
_atom_type_scat_dispersion_imag
_atom_type_scat_source
C C 0.0033 0.0016 'International Tables Vol C Tables 4.2.6.8 and 6.1.1.4'
H H 0.0000 0.0000 'International Tables Vol C Tables 4.2.6.8 and 6.1.1.4'
N N 0.0061 0.0033 'International Tables Vol C Tables 4.2.6.8 and 6.1.1.4'
Ni Ni 0.3393 1.1124 'International Tables Vol C Tables 4.2.6.8 and 6.1.1.4'
O O 0.0106 0.0060 'International Tables Vol C Tables 4.2.6.8 and 6.1.1.4'

loop_
_geom_angle_atom_site_label_1
_geom_angle_atom_site_label_2
_geom_angle_atom_site_label_3
_geom_angle
_geom_angle_site_symmetry_1
_geom_angle_site_symmetry_3
O1 Ni1 N1 97.55(8) 4_545 7_565
O1 Ni1 O7 91.84(8) 4_545 .
N1 Ni1 O7 88.08(9) 7_565 .
O1 Ni1 O6 98.49(7) 4_545 4
N1 Ni1 O6 163.72(7) 7_565 4
O7 Ni1 O6 88.60(8) . 4
O1 Ni1 O5 160.58(7) 4_545 4
N1 Ni1 O5 101.86(8) 7_565 4
O7 Ni1 O5 88.33(8) . 4
O6 Ni1 O5 62.10(7) 4 4
O1 Ni1 N3 87.84(7) 4_545 .
N1 Ni1 N3 92.49(8) 7_565 .
O7 Ni1 N3 179.38(9) . .
O6 Ni1 N3 90.92(7) 4 .
O5 Ni1 N3 91.79(7) 4 .
O1 Ni1 C12 129.50(8) 4_545 4
N1 Ni1 C12 132.91(8) 7_565 4
O7 Ni1 C12 88.50(8) . 4
O6 Ni1 C12 31.02(7) 4 4
O5 Ni1 C12 31.08(8) 4 4
N3 Ni1 C12 91.29(7) . 4
O2 Ni2 O2 180.000(1) . 5_676
O2 Ni2 O4 91.54(7) . .
O2 Ni2 O4 88.46(7) 5_676 .
O2 Ni2 O4 88.46(7) . 5_676
O2 Ni2 O4 91.54(7) 5_676 5_676
O4 Ni2 O4 180.0 . 5_676
O2 Ni2 N2 93.38(7) . .
O2 Ni2 N2 86.62(7) 5_676 .
O4 Ni2 N2 91.05(7) . .
O4 Ni2 N2 88.95(7) 5_676 .
O2 Ni2 N2 86.62(7) . 5_676
O2 Ni2 N2 93.38(7) 5_676 5_676
O4 Ni2 N2 88.95(7) . 5_676
O4 Ni2 N2 91.05(7) 5_676 5_676
N2 Ni2 N2 180.000(1) . 5_676
H8A O8 H8B 104.5 . .
C23 O1 Ni1 132.23(11) . 4
C23 O2 Ni2 136.95(15) . .
C11 O4 Ni2 116.52(14) . .
C12 O5 Ni1 88.05(14) . 4_545
C12 O6 Ni1 90.08(14) . 4_545
H12A O12 H12B 109.5 . .
H10A O10 H10B 96.5 . .
H15A O15 H15B 110(2) . .
C1 N1 C2 117.2(2) . .
C1 N1 Ni1 121.47(17) . 7_565
C2 N1 Ni1 121.09(18) . 7_565
C10 N2 C9 116.8(2) . .
C10 N2 Ni2 122.64(17) . .
C9 N2 Ni2 120.56(17) . .
C18 N3 Ni1 115.81(18) . .
C18 N3 H3A 108.3 . .
Ni1 N3 H3A 108.3 . .
C18 N3 H3B 108.3 . .
Ni1 N3 H3B 108.3 . .
H3A N3 H3B 107.4 . .
N1 C1 C4 123.4(2) . .
N1 C1 H1 118.3 . .
C4 C1 H1 118.3 . .
N1 C2 C3 122.5(3) . .
N1 C2 H2 118.7 . .
C3 C2 H2 118.7 . .
C2 C3 C5 120.4(2) . .
C2 C3 H3 119.8 . .
C5 C3 H3 119.8 . .
C5 C4 C1 120.1(3) . .
C5 C4 H4 119.9 . .
C1 C4 H4 119.9 . .
C4 C5 C3 116.4(2) . .
C4 C5 C6 121.4(2) . .
C3 C5 C6 122.2(2) . .
C8 C6 C7 116.8(2) . .
C8 C6 C5 122.5(2) . .
C7 C6 C5 120.7(2) . .
C10 C7 C6 119.0(2) . .
C10 C7 H7A 120.5 . .
C6 C7 H7A 120.5 . .
C9 C8 C6 120.1(2) . .
C9 C8 H8 120.0 . .
C6 C8 H8 120.0 . .
N2 C9 C8 123.4(2) . .
N2 C9 H9 118.3 . .
C8 C9 H9 118.3 . .
N2 C10 C7 123.9(2) . .
N2 C10 H10 118.1 . .
C7 C10 H10 118.1 . .
O3 C11 O4 125.12(18) . .
O3 C11 C14 117.76(18) . .
O4 C11 C14 117.1(2) . .
O6 C12 O5 119.8(2) . .
O6 C12 C17 119.0(2) . .
O5 C12 C17 121.1(2) . .
O6 C12 Ni1 58.90(12) . 4_545
O5 C12 Ni1 60.88(12) . 4_545
C17 C12 Ni1 176.32(13) . 4_545
C18 C13 C15 120.1(2) . .
C18 C13 H13 119.9 . .
C15 C13 H13 119.9 . .
C15 C14 C17 118.02(18) . .
C15 C14 C11 119.77(18) . .
C17 C14 C11 122.15(19) . .
C13 C15 C14 121.03(18) . .
C13 C15 C23 118.48(18) . .
C14 C15 C23 120.49(17) . .
C17 C16 C18 120.57(19) . .
C17 C16 H16 119.7 . .
C18 C16 H16 119.7 . .
C16 C17 C14 121.1(2) . .
C16 C17 C12 117.02(18) . .
C14 C17 C12 121.92(17) . .
C13 C18 C16 119.14(18) . .
C13 C18 N3 121.29(19) . .
C16 C18 N3 119.51(18) . .
O1 C23 O2 124.32(19) . .
O1 C23 C15 115.81(15) . .
O2 C23 C15 119.86(19) . .

loop_
_geom_bond_atom_site_label_1
_geom_bond_atom_site_label_2
_geom_bond_distance
_geom_bond_site_symmetry_2
Ni1 O1 2.0303(16) 4_545
Ni1 N1 2.070(2) 7_565
Ni1 O7 2.0842(19) .
Ni1 O6 2.0905(17) 4
Ni1 O5 2.1340(17) 4
Ni1 N3 2.139(2) .
Ni1 C12 2.441(2) 4
Ni2 O2 2.0770(15) .
Ni2 O2 2.0770(15) 5_676
Ni2 O4 2.0970(18) .
Ni2 O4 2.0970(18) 5_676
Ni2 N2 2.101(2) .
Ni2 N2 2.101(2) 5_676
O8 H8A 0.8500 .
O8 H8B 0.8501 .
O1 C23 1.253(3) .
O1 Ni1 2.0303(16) 4
O2 C23 1.256(2) .
O3 C11 1.241(4) .
O4 C11 1.266(3) .
O5 C12 1.261(3) .
O5 Ni1 2.1340(17) 4_545
O6 C12 1.258(3) .
O6 Ni1 2.0905(17) 4_545
O12 H12A 0.8501 .
O12 H12B 0.8500 .
O10 H10A 0.8927 .
O10 H10B 0.9092 .
O15 H15A 0.866(13) .
O15 H15B 0.860(14) .
N1 C1 1.328(3) .
N1 C2 1.335(3) .
N1 Ni1 2.070(2) 7_565
N2 C10 1.325(3) .
N2 C9 1.342(3) .
N3 C18 1.427(3) .
N3 H3A 0.9000 .
N3 H3B 0.9000 .
C1 C4 1.381(4) .
C1 H1 0.9300 .
C2 C3 1.382(4) .
C2 H2 0.9300 .
C3 C5 1.388(4) .
C3 H3 0.9300 .
C4 C5 1.377(4) .
C4 H4 0.9300 .
C5 C6 1.486(3) .
C6 C8 1.383(4) .
C6 C7 1.399(4) .
C7 C10 1.391(4) .
C7 H7A 0.9300 .
C8 C9 1.379(4) .
C8 H8 0.9300 .
C9 H9 0.9300 .
C10 H10 0.9300 .
C11 C14 1.519(3) .
C12 C17 1.502(3) .
C12 Ni1 2.441(2) 4_545
C13 C18 1.389(3) .
C13 C15 1.395(3) .
C13 H13 0.9300 .
C14 C15 1.396(3) .
C14 C17 1.402(3) .
C15 C23 1.508(3) .
C16 C17 1.378(3) .
C16 C18 1.397(3) .
C16 H16 0.9300 .

loop_
_geom_torsion_atom_site_label_1
_geom_torsion_atom_site_label_2
_geom_torsion_atom_site_label_3
_geom_torsion_atom_site_label_4
_geom_torsion
_geom_torsion_site_symmetry_1
O2 Ni2 O2 C23 -23(100) 5_676
O4 Ni2 O2 C23 -47.9(3) .
O4 Ni2 O2 C23 132.1(3) 5_676
N2 Ni2 O2 C23 43.2(3) .
N2 Ni2 O2 C23 -136.8(3) 5_676
O2 Ni2 O4 C11 7.28(17) .
O2 Ni2 O4 C11 -172.72(17) 5_676
O4 Ni2 O4 C11 -148.2(13) 5_676
N2 Ni2 O4 C11 -86.13(17) .
N2 Ni2 O4 C11 93.87(17) 5_676
O2 Ni2 N2 C10 56.3(2) .
O2 Ni2 N2 C10 -123.7(2) 5_676
O4 Ni2 N2 C10 147.89(19) .
O4 Ni2 N2 C10 -32.11(19) 5_676
N2 Ni2 N2 C10 -152(100) 5_676
O2 Ni2 N2 C9 -122.00(18) .
O2 Ni2 N2 C9 58.00(18) 5_676
O4 Ni2 N2 C9 -30.39(18) .
O4 Ni2 N2 C9 149.61(18) 5_676
N2 Ni2 N2 C9 30(100) 5_676
O1 Ni1 N3 C18 -60.68(16) 4_545
N1 Ni1 N3 C18 -158.15(16) 7_565
O7 Ni1 N3 C18 -2(7) .
O6 Ni1 N3 C18 37.78(16) 4
O5 Ni1 N3 C18 99.89(16) 4
C12 Ni1 N3 C18 68.81(16) 4
C2 N1 C1 C4 0.7(5) .
Ni1 N1 C1 C4 -174.2(2) 7_565
C1 N1 C2 C3 -0.9(5) .
Ni1 N1 C2 C3 174.0(2) 7_565
N1 C2 C3 C5 1.6(5) .
N1 C1 C4 C5 -1.2(5) .
C1 C4 C5 C3 1.7(4) .
C1 C4 C5 C6 -179.0(3) .
C2 C3 C5 C4 -1.9(5) .
C2 C3 C5 C6 178.8(3) .
C4 C5 C6 C8 163.6(3) .
C3 C5 C6 C8 -17.2(4) .
C4 C5 C6 C7 -16.7(4) .
C3 C5 C6 C7 162.6(3) .
C8 C6 C7 C10 -0.4(4) .
C5 C6 C7 C10 179.8(2) .
C7 C6 C8 C9 0.4(4) .
C5 C6 C8 C9 -179.8(2) .
C10 N2 C9 C8 -0.5(4) .
Ni2 N2 C9 C8 177.9(2) .
C6 C8 C9 N2 0.0(4) .
C9 N2 C10 C7 0.5(4) .
Ni2 N2 C10 C7 -177.9(2) .
C6 C7 C10 N2 0.0(4) .
Ni2 O4 C11 O3 -110.4(2) .
Ni2 O4 C11 C14 68.6(2) .
Ni1 O6 C12 O5 1.0(2) 4_545
Ni1 O6 C12 C17 -176.48(18) 4_545
Ni1 O5 C12 O6 -1.0(2) 4_545
Ni1 O5 C12 C17 176.44(18) 4_545
O3 C11 C14 C15 87.2(3) .
O4 C11 C14 C15 -91.9(3) .
O3 C11 C14 C17 -95.8(3) .
O4 C11 C14 C17 85.1(3) .
C18 C13 C15 C14 -3.4(4) .
C18 C13 C15 C23 177.4(2) .
C17 C14 C15 C13 2.8(4) .
C11 C14 C15 C13 179.9(2) .
C17 C14 C15 C23 -178.0(2) .
C11 C14 C15 C23 -0.9(4) .
C18 C16 C17 C14 -0.7(4) .
C18 C16 C17 C12 178.6(2) .
C15 C14 C17 C16 -0.8(4) .
C11 C14 C17 C16 -177.8(2) .
C15 C14 C17 C12 179.9(2) .
C11 C14 C17 C12 2.9(4) .
O6 C12 C17 C16 22.9(3) .
O5 C12 C17 C16 -154.5(2) .
Ni1 C12 C17 C16 -32(3) 4_545
O6 C12 C17 C14 -157.8(2) .
O5 C12 C17 C14 24.8(3) .
Ni1 C12 C17 C14 147(3) 4_545
C15 C13 C18 C16 1.8(4) .
C15 C13 C18 N3 179.0(2) .
C17 C16 C18 C13 0.2(4) .
C17 C16 C18 N3 -177.0(2) .
Ni1 N3 C18 C13 -94.6(3) .
Ni1 N3 C18 C16 82.5(3) .
Ni1 O1 C23 O2 -8.5(4) 4
Ni1 O1 C23 C15 170.23(17) 4
Ni2 O2 C23 O1 178.50(19) .
Ni2 O2 C23 C15 -0.2(4) .
C13 C15 C23 O1 50.1(3) .
C14 C15 C23 O1 -129.1(2) .
C13 C15 C23 O2 -131.1(3) .
C14 C15 C23 O2 49.7(4) .
